data_7133605
loop_
_publ_author_name
'Evans, Matthew J.'
'Parr, Joseph M.'
'Nguyen, Dat T.'
'Jones, Cameron'

_publ_section_title
;
 An isolable stannaimine and its cycloaddition/metathesis reactions with
 carbon dioxide.
;
_journal_issue 75
_journal_name_full 'Chemical communications (Cambridge, England)'
_journal_page_first 10350
_journal_page_last 10353
_journal_paper_doi 10.1039/d4cc04006f
_journal_volume 60
_journal_year 2024
_chemical_formula_sum 'C62 H100 N4 O2 S2 Si4 Sn2'
_chemical_formula_weight 1347.31
_space_group_crystal_system monoclinic
_space_group_IT_number 14
_space_group_name_Hall '-P 2ybc'
_space_group_name_H-M_alt 'P 1 21/c 1'
_atom_sites_solution_hydrogens geom
_audit_creation_method SHELXL-2018/3
_audit_update_record
;
2024-08-06 deposited with the CCDC.	2024-08-26 downloaded from the CCDC.
;
_cell_angle_alpha 90
_cell_angle_beta 107.76(3)
_cell_angle_gamma 90
_cell_formula_units_Z 2
_cell_length_a 15.660(3)
_cell_length_b 17.710(4)
_cell_length_c 12.130(2)
_cell_measurement_reflns_used 75988
_cell_measurement_temperature 100(2)
_cell_measurement_theta_max 26.371
_cell_measurement_theta_min 1.365
_cell_volume 3203.8(12)
_computing_cell_refinement 'XDS (Kabsch, 2010)'
_computing_data_collection 'AS QEGUI'
_computing_data_reduction 'XDS (Kabsch, 2010)'
_computing_structure_refinement 'SHELXL-2018/3 (Sheldrick, 2018)'
_computing_structure_solution 'SHELXT 2018/2 (Sheldrick, 2018)'
_diffrn_ambient_temperature 100(2)
_diffrn_detector_area_resol_mean 13.3
_diffrn_measured_fraction_theta_full 0.999
_diffrn_measured_fraction_theta_max 0.994
_diffrn_measurement_device_type MX2
_diffrn_measurement_method 'Omega Scan'
_diffrn_radiation_type Synchrotron
_diffrn_radiation_wavelength 0.71073
_diffrn_reflns_av_R_equivalents 0.0419
_diffrn_reflns_av_unetI/netI 0.0178
_diffrn_reflns_Laue_measured_fraction_full 0.999
_diffrn_reflns_Laue_measured_fraction_max 0.994
_diffrn_reflns_limit_h_max 19
_diffrn_reflns_limit_h_min -19
_diffrn_reflns_limit_k_max 20
_diffrn_reflns_limit_k_min -22
_diffrn_reflns_limit_l_max 15
_diffrn_reflns_limit_l_min -14
_diffrn_reflns_number 75988
_diffrn_reflns_point_group_measured_fraction_full 0.999
_diffrn_reflns_point_group_measured_fraction_max 0.994
_diffrn_reflns_theta_full 25.242
_diffrn_reflns_theta_max 26.371
_diffrn_reflns_theta_min 1.365
_diffrn_source 'MX2 Beamline Australian Synchrotron'
_exptl_absorpt_coefficient_mu 0.964
_exptl_absorpt_correction_T_max 'Value not reported by XDS'
_exptl_absorpt_correction_T_min 'Value not reported by XDS'
_exptl_absorpt_correction_type multi-scan
_exptl_absorpt_process_details 'XDS (Kabsch, 2010)'
_exptl_crystal_colour colourless
_exptl_crystal_density_diffrn 1.397
_exptl_crystal_description plate
_exptl_crystal_F_000 1408
_exptl_crystal_size_max 0.100
_exptl_crystal_size_mid 0.080
_exptl_crystal_size_min 0.040
_exptl_transmission_factor_max 'Value not reported by XDS'
_exptl_transmission_factor_min 'Value not reported by XDS'
_refine_diff_density_max 0.980
_refine_diff_density_min -1.131
_refine_diff_density_rms 0.069
_refine_ls_extinction_method none
_refine_ls_goodness_of_fit_ref 1.100
_refine_ls_hydrogen_treatment constr
_refine_ls_matrix_type full
_refine_ls_number_parameters 348
_refine_ls_number_reflns 6512
_refine_ls_number_restraints 0
_refine_ls_restrained_S_all 1.100
_refine_ls_R_factor_all 0.0296
_refine_ls_R_factor_gt 0.0278
_refine_ls_shift/su_max 0.002
_refine_ls_shift/su_mean 0.000
_refine_ls_structure_factor_coef Fsqd
_refine_ls_weighting_details 'w=1/[\s^2^(Fo^2^)+(0.0461P)^2^+1.6640P] where P=(Fo^2^+2Fc^2^)/3'
_refine_ls_weighting_scheme calc
_refine_ls_wR_factor_gt 0.0771
_refine_ls_wR_factor_ref 0.0787
_reflns_Friedel_coverage 0.000
_reflns_number_gt 6116
_reflns_number_total 6512
_reflns_threshold_expression 'I > 2\s(I)'
_cod_data_source_file d4cc04006f2.cif
_cod_data_source_block cj1692
_cod_depositor_comments 'Adding full bibliography for 7133593--7133605.cif.'
_cod_original_cell_volume 3203.7(12)
_cod_original_sg_symbol_H-M 'P 21/c'
_cod_database_code 7133605
_shelx_shelxl_version_number 2018/3
_shelx_space_group_comment
;
The symmetry employed for this shelxl refinement is uniquely defined
by the following loop, which should always be used as a source of
symmetry information in preference to the above space-group names.
They are only intended as comments.
;
_shelx_estimated_absorpt_t_min 0.910
_shelx_estimated_absorpt_t_max 0.962

loop_
_space_group_symop_operation_xyz
'x, y, z'
'-x, y+1/2, -z+1/2'
'-x, -y, -z'
'x, -y-1/2, z-1/2'

loop_
_atom_site_label
_atom_site_type_symbol
_atom_site_fract_x
_atom_site_fract_y
_atom_site_fract_z
_atom_site_U_iso_or_equiv
_atom_site_adp_type
_atom_site_occupancy
_atom_site_site_symmetry_order
_atom_site_calc_flag
_atom_site_refinement_flags_posn
_atom_site_refinement_flags_adp
_atom_site_refinement_flags_occupancy
_atom_site_disorder_assembly
_atom_site_disorder_group
Sn1 Sn 0.10323(2) 0.49189(2) 0.59124(2) 0.02727(6) Uani 1 1 d . . . . .
S1 S 0.03138(3) 0.58648(3) 0.45279(4) 0.03069(11) Uani 1 1 d . . . . .
Si1 Si 0.16512(4) 0.43622(3) 0.84042(5) 0.03103(13) Uani 1 1 d . . . . .
Si2 Si 0.22245(4) 0.35251(3) 0.65006(5) 0.03173(13) Uani 1 1 d . . . . .
O1 O 0.16261(10) 0.37435(8) 0.73686(12) 0.0324(3) Uani 1 1 d . . . . .
N1 N 0.14928(13) 0.51947(10) 0.76270(14) 0.0309(4) Uani 1 1 d . . . . .
N2 N 0.20879(12) 0.43349(9) 0.56697(14) 0.0304(3) Uani 1 1 d . . . . .
C1 C 0.14424(14) 0.59686(11) 0.80542(16) 0.0285(4) Uani 1 1 d . . . . .
C2 C 0.04710(14) 0.62252(12) 0.78320(17) 0.0338(4) Uani 1 1 d . . . . .
H2A H 0.016288 0.587455 0.822104 0.041 Uiso 1 1 calc R U . . .
H2B H 0.015363 0.620935 0.699046 0.041 Uiso 1 1 calc R U . . .
C3 C 0.19288(15) 0.60069(12) 0.93622(17) 0.0339(4) Uani 1 1 d . . . . .
H3A H 0.164587 0.564902 0.977246 0.041 Uiso 1 1 calc R U . . .
H3B H 0.256291 0.585558 0.951460 0.041 Uiso 1 1 calc R U . . .
C4 C 0.19170(15) 0.65261(11) 0.74580(17) 0.0319(4) Uani 1 1 d . . . . .
H4A H 0.255057 0.637267 0.761171 0.038 Uiso 1 1 calc R U . . .
H4B H 0.162332 0.651338 0.661059 0.038 Uiso 1 1 calc R U . . .
C5 C 0.04304(16) 0.70307(13) 0.82849(18) 0.0382(5) Uani 1 1 d . . . . .
H5 H -0.020881 0.718809 0.812929 0.046 Uiso 1 1 calc R U . . .
C6 C 0.18775(17) 0.73336(12) 0.79104(18) 0.0381(5) Uani 1 1 d . . . . .
H6 H 0.218030 0.768905 0.750840 0.046 Uiso 1 1 calc R U . . .
C7 C 0.18877(16) 0.68071(12) 0.98231(17) 0.0369(5) Uani 1 1 d . . . . .
H7 H 0.219915 0.681651 1.067577 0.044 Uiso 1 1 calc R U . . .
C8 C 0.09108(17) 0.70401(12) 0.95913(18) 0.0396(5) Uani 1 1 d . . . . .
H8A H 0.088200 0.755342 0.990127 0.047 Uiso 1 1 calc R U . . .
H8B H 0.061038 0.668701 0.998656 0.047 Uiso 1 1 calc R U . . .
C9 C 0.09027(17) 0.75680(12) 0.76746(19) 0.0411(5) Uani 1 1 d . . . . .
H9A H 0.059377 0.755976 0.683066 0.049 Uiso 1 1 calc R U . . .
H9B H 0.087541 0.808947 0.795600 0.049 Uiso 1 1 calc R U . . .
C10 C 0.23574(17) 0.73531(13) 0.92176(19) 0.0417(5) Uani 1 1 d . . . . .
H10A H 0.299262 0.720366 0.937514 0.050 Uiso 1 1 calc R U . . .
H10B H 0.234104 0.787136 0.951641 0.050 Uiso 1 1 calc R U . . .
C11 C 0.07173(16) 0.41216(13) 0.89866(19) 0.0387(5) Uani 1 1 d . . . . .
H11A H 0.014833 0.413570 0.835881 0.058 Uiso 1 1 calc R U . . .
H11B H 0.069918 0.448818 0.958429 0.058 Uiso 1 1 calc R U . . .
H11C H 0.081167 0.361408 0.932400 0.058 Uiso 1 1 calc R U . . .
C12 C 0.27474(16) 0.42763(13) 0.95577(18) 0.0395(5) Uani 1 1 d . . . . .
H12A H 0.287149 0.374296 0.975868 0.059 Uiso 1 1 calc R U . . .
H12B H 0.272471 0.455701 1.024441 0.059 Uiso 1 1 calc R U . . .
H12C H 0.322335 0.448361 0.927750 0.059 Uiso 1 1 calc R U . . .
C13 C 0.17039(16) 0.26730(12) 0.5679(2) 0.0396(5) Uani 1 1 d . . . . .
H13A H 0.174432 0.225188 0.621716 0.059 Uiso 1 1 calc R U . . .
H13B H 0.201972 0.254070 0.512225 0.059 Uiso 1 1 calc R U . . .
H13C H 0.107247 0.277607 0.526509 0.059 Uiso 1 1 calc R U . . .
C14 C 0.33919(16) 0.33055(14) 0.7396(2) 0.0411(5) Uani 1 1 d . . . . .
H14A H 0.371432 0.377685 0.767128 0.062 Uiso 1 1 calc R U . . .
H14B H 0.369761 0.302785 0.692692 0.062 Uiso 1 1 calc R U . . .
H14C H 0.337874 0.299627 0.806021 0.062 Uiso 1 1 calc R U . . .
C15 C 0.24544(14) 0.45069(11) 0.47088(16) 0.0297(4) Uani 1 1 d . . . . .
C16 C 0.33517(14) 0.40996(12) 0.49005(17) 0.0324(4) Uani 1 1 d . . . . .
H16A H 0.326060 0.354797 0.493403 0.039 Uiso 1 1 calc R U . . .
H16B H 0.377726 0.425982 0.564919 0.039 Uiso 1 1 calc R U . . .
C17 C 0.26281(14) 0.53600(12) 0.46681(18) 0.0322(4) Uani 1 1 d . . . . .
H17A H 0.305670 0.552245 0.541326 0.039 Uiso 1 1 calc R U . . .
H17B H 0.205996 0.563859 0.455731 0.039 Uiso 1 1 calc R U . . .
C18 C 0.18066(14) 0.42671(12) 0.35321(17) 0.0340(4) Uani 1 1 d . . . . .
H18A H 0.168860 0.371828 0.354154 0.041 Uiso 1 1 calc R U . . .
H18B H 0.122918 0.453583 0.339507 0.041 Uiso 1 1 calc R U . . .
C19 C 0.22008(16) 0.44467(13) 0.25477(18) 0.0385(5) Uani 1 1 d . . . . .
H19 H 0.177257 0.428075 0.179275 0.046 Uiso 1 1 calc R U . . .
C20 C 0.37487(15) 0.42793(13) 0.39182(18) 0.0357(4) Uani 1 1 d . . . . .
H20 H 0.433228 0.400817 0.405751 0.043 Uiso 1 1 calc R U . . .
C21 C 0.30115(15) 0.55506(12) 0.36743(19) 0.0359(4) Uani 1 1 d . . . . .
H21 H 0.311347 0.610727 0.365562 0.043 Uiso 1 1 calc R U . . .
C22 C 0.30949(16) 0.40232(13) 0.27656(19) 0.0399(5) Uani 1 1 d . . . . .
H22A H 0.299227 0.347250 0.278546 0.048 Uiso 1 1 calc R U . . .
H22B H 0.335153 0.412905 0.212999 0.048 Uiso 1 1 calc R U . . .
C23 C 0.39020(16) 0.51322(13) 0.3880(2) 0.0390(5) Uani 1 1 d . . . . .
H23A H 0.433248 0.529950 0.462083 0.047 Uiso 1 1 calc R U . . .
H23B H 0.415986 0.525086 0.324974 0.047 Uiso 1 1 calc R U . . .
C24 C 0.23535(16) 0.52958(14) 0.25190(19) 0.0400(5) Uani 1 1 d . . . . .
H24A H 0.177633 0.556524 0.238027 0.048 Uiso 1 1 calc R U . . .
H24B H 0.259899 0.541981 0.187933 0.048 Uiso 1 1 calc R U . . .
C25 C 0.4469(2) 0.54913(17) 0.7996(3) 0.0663(8) Uani 1 1 d . . . . .
H25A H 0.483226 0.521980 0.868300 0.099 Uiso 1 1 calc R U . . .
H25B H 0.468444 0.537172 0.733700 0.099 Uiso 1 1 calc R U . . .
H25C H 0.384071 0.533783 0.781835 0.099 Uiso 1 1 calc R U . . .
C26 C 0.45477(17) 0.63284(15) 0.8223(2) 0.0493(6) Uani 1 1 d . . . . .
C27 C 0.49057(18) 0.66028(17) 0.9345(2) 0.0532(6) Uani 1 1 d . . . . .
H27 H 0.511606 0.625799 0.996880 0.064 Uiso 1 1 calc R U . . .
C28 C 0.49595(18) 0.73682(17) 0.9562(3) 0.0567(7) Uani 1 1 d . . . . .
H28 H 0.520677 0.754712 1.033258 0.068 Uiso 1 1 calc R U . . .
C29 C 0.46574(18) 0.78702(17) 0.8672(3) 0.0586(7) Uani 1 1 d . . . . .
H29 H 0.469298 0.839750 0.882262 0.070 Uiso 1 1 calc R U . . .
C30 C 0.43003(18) 0.76086(17) 0.7551(3) 0.0573(7) Uani 1 1 d . . . . .
H30 H 0.408719 0.795711 0.693263 0.069 Uiso 1 1 calc R U . . .
C31 C 0.42519(18) 0.68403(17) 0.7327(2) 0.0541(6) Uani 1 1 d . . . . .
H31 H 0.401428 0.666435 0.655389 0.065 Uiso 1 1 calc R U . . .

loop_
_atom_site_aniso_label
_atom_site_aniso_U_11
_atom_site_aniso_U_22
_atom_site_aniso_U_33
_atom_site_aniso_U_23
_atom_site_aniso_U_13
_atom_site_aniso_U_12
Sn1 0.03925(10) 0.02206(9) 0.02155(9) -0.00005(4) 0.01085(7) 0.00070(5)
S1 0.0414(3) 0.0238(2) 0.0269(2) 0.00251(18) 0.0104(2) 0.00022(19)
Si1 0.0456(3) 0.0247(3) 0.0242(3) 0.0027(2) 0.0126(2) 0.0017(2)
Si2 0.0446(3) 0.0232(3) 0.0289(3) 0.0019(2) 0.0133(2) 0.0033(2)
O1 0.0474(8) 0.0241(7) 0.0280(7) 0.0015(5) 0.0148(6) 0.0011(6)
N1 0.0468(10) 0.0249(8) 0.0205(8) -0.0003(6) 0.0095(7) 0.0014(7)
N2 0.0411(9) 0.0248(8) 0.0281(8) 0.0026(6) 0.0146(7) 0.0041(7)
C1 0.0408(10) 0.0236(9) 0.0231(9) -0.0022(7) 0.0129(8) -0.0024(8)
C2 0.0423(11) 0.0325(11) 0.0276(10) -0.0032(8) 0.0122(8) -0.0010(8)
C3 0.0486(12) 0.0290(10) 0.0232(9) 0.0001(8) 0.0096(8) -0.0009(8)
C4 0.0443(11) 0.0272(10) 0.0269(9) -0.0019(8) 0.0150(8) -0.0027(8)
C5 0.0508(12) 0.0334(11) 0.0331(11) -0.0031(9) 0.0168(9) 0.0070(9)
C6 0.0645(14) 0.0255(10) 0.0293(10) -0.0025(8) 0.0216(10) -0.0103(9)
C7 0.0584(13) 0.0298(11) 0.0223(9) -0.0027(8) 0.0122(9) -0.0041(9)
C8 0.0660(14) 0.0290(11) 0.0299(10) -0.0029(8) 0.0238(10) -0.0007(10)
C9 0.0719(15) 0.0251(10) 0.0288(10) -0.0002(8) 0.0195(10) 0.0063(10)
C10 0.0602(14) 0.0315(11) 0.0341(11) -0.0070(9) 0.0154(10) -0.0110(10)
C11 0.0550(13) 0.0315(11) 0.0337(11) 0.0025(8) 0.0194(10) 0.0002(9)
C12 0.0545(13) 0.0333(11) 0.0290(10) 0.0035(8) 0.0103(9) 0.0065(9)
C13 0.0570(13) 0.0251(10) 0.0396(12) -0.0006(8) 0.0191(10) 0.0020(9)
C14 0.0510(13) 0.0382(12) 0.0351(11) 0.0072(9) 0.0146(10) 0.0084(10)
C15 0.0407(11) 0.0259(10) 0.0236(9) 0.0009(7) 0.0116(8) 0.0016(8)
C16 0.0412(11) 0.0285(10) 0.0281(10) 0.0003(8) 0.0114(8) 0.0028(8)
C17 0.0418(11) 0.0256(10) 0.0308(10) -0.0012(8) 0.0134(8) -0.0008(8)
C18 0.0417(11) 0.0303(11) 0.0299(10) -0.0028(8) 0.0107(9) -0.0010(8)
C19 0.0496(12) 0.0416(12) 0.0236(10) -0.0015(9) 0.0101(9) 0.0037(10)
C20 0.0435(11) 0.0322(11) 0.0344(11) 0.0023(8) 0.0165(9) 0.0055(9)
C21 0.0456(12) 0.0270(10) 0.0392(11) 0.0046(8) 0.0192(9) 0.0022(9)
C22 0.0562(13) 0.0363(12) 0.0307(11) -0.0018(9) 0.0186(10) 0.0061(10)
C23 0.0453(13) 0.0351(13) 0.0415(12) 0.0035(9) 0.0203(10) 0.0017(9)
C24 0.0501(13) 0.0428(13) 0.0306(11) 0.0092(9) 0.0174(9) 0.0082(10)
C25 0.0749(19) 0.0501(17) 0.079(2) -0.0116(15) 0.0303(17) 0.0011(14)
C26 0.0464(13) 0.0448(14) 0.0577(15) -0.0073(12) 0.0175(11) -0.0034(11)
C27 0.0527(14) 0.0562(16) 0.0494(14) -0.0007(12) 0.0137(12) 0.0067(12)
C28 0.0524(15) 0.0568(17) 0.0598(17) -0.0135(14) 0.0155(12) 0.0001(12)
C29 0.0484(14) 0.0463(15) 0.084(2) -0.0079(14) 0.0241(14) -0.0032(12)
C30 0.0472(14) 0.0564(17) 0.0674(18) 0.0118(14) 0.0161(13) -0.0052(12)
C31 0.0494(14) 0.0638(17) 0.0479(14) -0.0020(12) 0.0132(11) -0.0107(12)

loop_
_atom_type_symbol
_atom_type_description
_atom_type_scat_dispersion_real
_atom_type_scat_dispersion_imag
_atom_type_scat_source
C C 0.0033 0.0016 'International Tables Vol C Tables 4.2.6.8 and 6.1.1.4'
H H 0.0000 0.0000 'International Tables Vol C Tables 4.2.6.8 and 6.1.1.4'
N N 0.0061 0.0033 'International Tables Vol C Tables 4.2.6.8 and 6.1.1.4'
O O 0.0106 0.0060 'International Tables Vol C Tables 4.2.6.8 and 6.1.1.4'
S S 0.1246 0.1234 'International Tables Vol C Tables 4.2.6.8 and 6.1.1.4'
Si Si 0.0817 0.0704 'International Tables Vol C Tables 4.2.6.8 and 6.1.1.4'
Sn Sn -0.6537 1.4246 'International Tables Vol C Tables 4.2.6.8 and 6.1.1.4'

loop_
_geom_angle_atom_site_label_1
_geom_angle_atom_site_label_2
_geom_angle_atom_site_label_3
_geom_angle
_geom_angle_site_symmetry_1
_geom_angle_site_symmetry_3
_geom_angle_publ_flag
N1 Sn1 N2 102.58(7) . . ?
N1 Sn1 S1 119.42(5) . . ?
N2 Sn1 S1 118.68(5) . . ?
N1 Sn1 S1 111.81(6) . 3_566 ?
N2 Sn1 S1 111.25(5) . 3_566 ?
S1 Sn1 S1 93.13(3) . 3_566 ?
N1 Sn1 Si1 32.78(5) . . ?
N2 Sn1 Si1 87.28(5) . . ?
S1 Sn1 Si1 149.539(18) . . ?
S1 Sn1 Si1 91.44(3) 3_566 . ?
N1 Sn1 Si2 87.39(5) . . ?
N2 Sn1 Si2 32.81(5) . . ?
S1 Sn1 Si2 148.674(19) . . ?
S1 Sn1 Si2 90.98(2) 3_566 . ?
Si1 Sn1 Si2 61.18(2) . . ?
Sn1 S1 Sn1 86.87(3) . 3_566 ?
O1 Si1 N1 100.62(8) . . ?
O1 Si1 C11 107.28(9) . . ?
N1 Si1 C11 113.88(10) . . ?
O1 Si1 C12 108.59(9) . . ?
N1 Si1 C12 115.24(10) . . ?
C11 Si1 C12 110.37(11) . . ?
O1 Si1 Sn1 62.28(5) . . ?
N1 Si1 Sn1 39.81(6) . . ?
C11 Si1 Sn1 113.76(8) . . ?
C12 Si1 Sn1 135.62(8) . . ?
O1 Si2 N2 100.59(8) . . ?
O1 Si2 C13 106.89(9) . . ?
N2 Si2 C13 113.97(10) . . ?
O1 Si2 C14 108.90(9) . . ?
N2 Si2 C14 116.01(10) . . ?
C13 Si2 C14 109.64(11) . . ?
O1 Si2 Sn1 62.22(5) . . ?
N2 Si2 Sn1 39.90(6) . . ?
C13 Si2 Sn1 113.34(8) . . ?
C14 Si2 Sn1 136.82(8) . . ?
Si2 O1 Si1 138.52(10) . . ?
C1 N1 Si1 127.98(13) . . ?
C1 N1 Sn1 122.66(12) . . ?
Si1 N1 Sn1 107.41(9) . . ?
C15 N2 Si2 128.43(13) . . ?
C15 N2 Sn1 122.27(12) . . ?
Si2 N2 Sn1 107.30(8) . . ?
N1 C1 C2 111.75(17) . . ?
N1 C1 C3 109.91(16) . . ?
C2 C1 C3 108.75(16) . . ?
N1 C1 C4 110.17(15) . . ?
C2 C1 C4 108.82(17) . . ?
C3 C1 C4 107.32(16) . . ?
C1 C2 C5 111.09(17) . . ?
C1 C2 H2A 109.4 . . ?
C5 C2 H2A 109.4 . . ?
C1 C2 H2B 109.4 . . ?
C5 C2 H2B 109.4 . . ?
H2A C2 H2B 108.0 . . ?
C7 C3 C1 110.77(17) . . ?
C7 C3 H3A 109.5 . . ?
C1 C3 H3A 109.5 . . ?
C7 C3 H3B 109.5 . . ?
C1 C3 H3B 109.5 . . ?
H3A C3 H3B 108.1 . . ?
C6 C4 C1 110.48(16) . . ?
C6 C4 H4A 109.6 . . ?
C1 C4 H4A 109.6 . . ?
C6 C4 H4B 109.6 . . ?
C1 C4 H4B 109.6 . . ?
H4A C4 H4B 108.1 . . ?
C9 C5 C8 109.66(19) . . ?
C9 C5 C2 109.02(17) . . ?
C8 C5 C2 108.60(18) . . ?
C9 C5 H5 109.8 . . ?
C8 C5 H5 109.8 . . ?
C2 C5 H5 109.8 . . ?
C9 C6 C10 109.57(19) . . ?
C9 C6 C4 109.47(18) . . ?
C10 C6 C4 109.21(18) . . ?
C9 C6 H6 109.5 . . ?
C10 C6 H6 109.5 . . ?
C4 C6 H6 109.5 . . ?
C8 C7 C10 110.00(19) . . ?
C8 C7 C3 109.54(18) . . ?
C10 C7 C3 109.22(17) . . ?
C8 C7 H7 109.4 . . ?
C10 C7 H7 109.4 . . ?
C3 C7 H7 109.4 . . ?
C7 C8 C5 109.63(17) . . ?
C7 C8 H8A 109.7 . . ?
C5 C8 H8A 109.7 . . ?
C7 C8 H8B 109.7 . . ?
C5 C8 H8B 109.7 . . ?
H8A C8 H8B 108.2 . . ?
C6 C9 C5 110.18(18) . . ?
C6 C9 H9A 109.6 . . ?
C5 C9 H9A 109.6 . . ?
C6 C9 H9B 109.6 . . ?
C5 C9 H9B 109.6 . . ?
H9A C9 H9B 108.1 . . ?
C7 C10 C6 109.03(18) . . ?
C7 C10 H10A 109.9 . . ?
C6 C10 H10A 109.9 . . ?
C7 C10 H10B 109.9 . . ?
C6 C10 H10B 109.9 . . ?
H10A C10 H10B 108.3 . . ?
Si1 C11 H11A 109.5 . . ?
Si1 C11 H11B 109.5 . . ?
H11A C11 H11B 109.5 . . ?
Si1 C11 H11C 109.5 . . ?
H11A C11 H11C 109.5 . . ?
H11B C11 H11C 109.5 . . ?
Si1 C12 H12A 109.5 . . ?
Si1 C12 H12B 109.5 . . ?
H12A C12 H12B 109.5 . . ?
Si1 C12 H12C 109.5 . . ?
H12A C12 H12C 109.5 . . ?
H12B C12 H12C 109.5 . . ?
Si2 C13 H13A 109.5 . . ?
Si2 C13 H13B 109.5 . . ?
H13A C13 H13B 109.5 . . ?
Si2 C13 H13C 109.5 . . ?
H13A C13 H13C 109.5 . . ?
H13B C13 H13C 109.5 . . ?
Si2 C14 H14A 109.5 . . ?
Si2 C14 H14B 109.5 . . ?
H14A C14 H14B 109.5 . . ?
Si2 C14 H14C 109.5 . . ?
H14A C14 H14C 109.5 . . ?
H14B C14 H14C 109.5 . . ?
N2 C15 C16 109.97(16) . . ?
N2 C15 C18 111.71(17) . . ?
C16 C15 C18 109.00(16) . . ?
N2 C15 C17 110.02(15) . . ?
C16 C15 C17 107.70(16) . . ?
C18 C15 C17 108.34(16) . . ?
C15 C16 C20 110.74(17) . . ?
C15 C16 H16A 109.5 . . ?
C20 C16 H16A 109.5 . . ?
C15 C16 H16B 109.5 . . ?
C20 C16 H16B 109.5 . . ?
H16A C16 H16B 108.1 . . ?
C15 C17 C21 110.83(16) . . ?
C15 C17 H17A 109.5 . . ?
C21 C17 H17A 109.5 . . ?
C15 C17 H17B 109.5 . . ?
C21 C17 H17B 109.5 . . ?
H17A C17 H17B 108.1 . . ?
C19 C18 C15 110.90(17) . . ?
C19 C18 H18A 109.5 . . ?
C15 C18 H18A 109.5 . . ?
C19 C18 H18B 109.5 . . ?
C15 C18 H18B 109.5 . . ?
H18A C18 H18B 108.0 . . ?
C24 C19 C18 108.98(17) . . ?
C24 C19 C22 110.11(19) . . ?
C18 C19 C22 109.04(18) . . ?
C24 C19 H19 109.6 . . ?
C18 C19 H19 109.6 . . ?
C22 C19 H19 109.6 . . ?
C22 C20 C23 109.40(19) . . ?
C22 C20 C16 109.36(18) . . ?
C23 C20 C16 109.38(18) . . ?
C22 C20 H20 109.6 . . ?
C23 C20 H20 109.6 . . ?
C16 C20 H20 109.6 . . ?
C23 C21 C24 109.36(19) . . ?
C23 C21 C17 108.64(18) . . ?
C24 C21 C17 109.72(18) . . ?
C23 C21 H21 109.7 . . ?
C24 C21 H21 109.7 . . ?
C17 C21 H21 109.7 . . ?
C20 C22 C19 109.46(18) . . ?
C20 C22 H22A 109.8 . . ?
C19 C22 H22A 109.8 . . ?
C20 C22 H22B 109.8 . . ?
C19 C22 H22B 109.8 . . ?
H22A C22 H22B 108.2 . . ?
C21 C23 C20 109.80(19) . . ?
C21 C23 H23A 109.7 . . ?
C20 C23 H23A 109.7 . . ?
C21 C23 H23B 109.7 . . ?
C20 C23 H23B 109.7 . . ?
H23A C23 H23B 108.2 . . ?
C19 C24 C21 109.63(17) . . ?
C19 C24 H24A 109.7 . . ?
C21 C24 H24A 109.7 . . ?
C19 C24 H24B 109.7 . . ?
C21 C24 H24B 109.7 . . ?
H24A C24 H24B 108.2 . . ?
C26 C25 H25A 109.5 . . ?
C26 C25 H25B 109.5 . . ?
H25A C25 H25B 109.5 . . ?
C26 C25 H25C 109.5 . . ?
H25A C25 H25C 109.5 . . ?
H25B C25 H25C 109.5 . . ?
C31 C26 C27 118.6(3) . . ?
C31 C26 C25 120.8(3) . . ?
C27 C26 C25 120.6(3) . . ?
C28 C27 C26 120.9(3) . . ?
C28 C27 H27 119.5 . . ?
C26 C27 H27 119.5 . . ?
C29 C28 C27 120.1(3) . . ?
C29 C28 H28 119.9 . . ?
C27 C28 H28 119.9 . . ?
C28 C29 C30 119.8(3) . . ?
C28 C29 H29 120.1 . . ?
C30 C29 H29 120.1 . . ?
C29 C30 C31 120.2(3) . . ?
C29 C30 H30 119.9 . . ?
C31 C30 H30 119.9 . . ?
C26 C31 C30 120.3(3) . . ?
C26 C31 H31 119.8 . . ?
C30 C31 H31 119.8 . . ?

loop_
_geom_bond_atom_site_label_1
_geom_bond_atom_site_label_2
_geom_bond_distance
_geom_bond_site_symmetry_2
_geom_bond_publ_flag
Sn1 N1 2.0418(18) . ?
Sn1 N2 2.0459(17) . ?
Sn1 S1 2.3957(7) . ?
Sn1 S1 2.4430(7) 3_566 ?
Sn1 Si1 3.0430(9) . ?
Sn1 Si2 3.0454(8) . ?
Si1 O1 1.6583(15) . ?
Si1 N1 1.7266(18) . ?
Si1 C11 1.857(2) . ?
Si1 C12 1.861(2) . ?
Si2 O1 1.6547(15) . ?
Si2 N2 1.7282(17) . ?
Si2 C13 1.854(2) . ?
Si2 C14 1.860(2) . ?
N1 C1 1.476(2) . ?
N2 C15 1.480(2) . ?
C1 C2 1.531(3) . ?
C1 C3 1.538(3) . ?
C1 C4 1.542(3) . ?
C2 C5 1.537(3) . ?
C2 H2A 0.9900 . ?
C2 H2B 0.9900 . ?
C3 C7 1.532(3) . ?
C3 H3A 0.9900 . ?
C3 H3B 0.9900 . ?
C4 C6 1.540(3) . ?
C4 H4A 0.9900 . ?
C4 H4B 0.9900 . ?
C5 C9 1.528(3) . ?
C5 C8 1.533(3) . ?
C5 H5 1.0000 . ?
C6 C9 1.523(4) . ?
C6 C10 1.534(3) . ?
C6 H6 1.0000 . ?
C7 C8 1.525(3) . ?
C7 C10 1.531(3) . ?
C7 H7 1.0000 . ?
C8 H8A 0.9900 . ?
C8 H8B 0.9900 . ?
C9 H9A 0.9900 . ?
C9 H9B 0.9900 . ?
C10 H10A 0.9900 . ?
C10 H10B 0.9900 . ?
C11 H11A 0.9800 . ?
C11 H11B 0.9800 . ?
C11 H11C 0.9800 . ?
C12 H12A 0.9800 . ?
C12 H12B 0.9800 . ?
C12 H12C 0.9800 . ?
C13 H13A 0.9800 . ?
C13 H13B 0.9800 . ?
C13 H13C 0.9800 . ?
C14 H14A 0.9800 . ?
C14 H14B 0.9800 . ?
C14 H14C 0.9800 . ?
C15 C16 1.533(3) . ?
C15 C18 1.537(3) . ?
C15 C17 1.538(3) . ?
C16 C20 1.536(3) . ?
C16 H16A 0.9900 . ?
C16 H16B 0.9900 . ?
C17 C21 1.539(3) . ?
C17 H17A 0.9900 . ?
C17 H17B 0.9900 . ?
C18 C19 1.535(3) . ?
C18 H18A 0.9900 . ?
C18 H18B 0.9900 . ?
C19 C24 1.525(3) . ?
C19 C22 1.538(3) . ?
C19 H19 1.0000 . ?
C20 C22 1.528(3) . ?
C20 C23 1.532(3) . ?
C20 H20 1.0000 . ?
C21 C23 1.531(3) . ?
C21 C24 1.532(3) . ?
C21 H21 1.0000 . ?
C22 H22A 0.9900 . ?
C22 H22B 0.9900 . ?
C23 H23A 0.9900 . ?
C23 H23B 0.9900 . ?
C24 H24A 0.9900 . ?
C24 H24B 0.9900 . ?
C25 C26 1.506(4) . ?
C25 H25A 0.9800 . ?
C25 H25B 0.9800 . ?
C25 H25C 0.9800 . ?
C26 C31 1.382(4) . ?
C26 C27 1.391(4) . ?
C27 C28 1.379(4) . ?
C27 H27 0.9500 . ?
C28 C29 1.367(4) . ?
C28 H28 0.9500 . ?
C29 C30 1.382(4) . ?
C29 H29 0.9500 . ?
C30 C31 1.385(4) . ?
C30 H30 0.9500 . ?
C31 H31 0.9500 . ?

loop_
_geom_torsion_atom_site_label_1
_geom_torsion_atom_site_label_2
_geom_torsion_atom_site_label_3
_geom_torsion_atom_site_label_4
_geom_torsion
_geom_torsion_site_symmetry_1
_geom_torsion_site_symmetry_2
_geom_torsion_site_symmetry_3
_geom_torsion_site_symmetry_4
_geom_torsion_publ_flag
N2 Si2 O1 Si1 -65.10(15) . . . . ?
C13 Si2 O1 Si1 175.65(14) . . . . ?
C14 Si2 O1 Si1 57.28(17) . . . . ?
Sn1 Si2 O1 Si1 -76.41(13) . . . . ?
N1 Si1 O1 Si2 65.40(15) . . . . ?
C11 Si1 O1 Si2 -175.28(14) . . . . ?
C12 Si1 O1 Si2 -55.99(16) . . . . ?
Sn1 Si1 O1 Si2 76.47(13) . . . . ?
O1 Si1 N1 C1 179.62(17) . . . . ?
C11 Si1 N1 C1 65.2(2) . . . . ?
C12 Si1 N1 C1 -63.8(2) . . . . ?
Sn1 Si1 N1 C1 164.2(2) . . . . ?
O1 Si1 N1 Sn1 15.39(10) . . . . ?
C11 Si1 N1 Sn1 -99.04(11) . . . . ?
C12 Si1 N1 Sn1 131.95(10) . . . . ?
O1 Si2 N2 C15 -179.61(17) . . . . ?
C13 Si2 N2 C15 -65.6(2) . . . . ?
C14 Si2 N2 C15 63.1(2) . . . . ?
Sn1 Si2 N2 C15 -163.9(2) . . . . ?
O1 Si2 N2 Sn1 -15.69(10) . . . . ?
C13 Si2 N2 Sn1 98.29(11) . . . . ?
C14 Si2 N2 Sn1 -132.94(10) . . . . ?
Si1 N1 C1 C2 -97.2(2) . . . . ?
Sn1 N1 C1 C2 64.9(2) . . . . ?
Si1 N1 C1 C3 23.7(3) . . . . ?
Sn1 N1 C1 C3 -174.25(13) . . . . ?
Si1 N1 C1 C4 141.74(16) . . . . ?
Sn1 N1 C1 C4 -56.2(2) . . . . ?
N1 C1 C2 C5 179.83(16) . . . . ?
C3 C1 C2 C5 58.3(2) . . . . ?
C4 C1 C2 C5 -58.3(2) . . . . ?
N1 C1 C3 C7 179.77(17) . . . . ?
C2 C1 C3 C7 -57.6(2) . . . . ?
C4 C1 C3 C7 60.0(2) . . . . ?
N1 C1 C4 C6 -179.30(17) . . . . ?
C2 C1 C4 C6 57.9(2) . . . . ?
C3 C1 C4 C6 -59.7(2) . . . . ?
C1 C2 C5 C9 59.4(2) . . . . ?
C1 C2 C5 C8 -60.0(2) . . . . ?
C1 C4 C6 C9 -59.1(2) . . . . ?
C1 C4 C6 C10 60.8(2) . . . . ?
C1 C3 C7 C8 59.3(2) . . . . ?
C1 C3 C7 C10 -61.3(2) . . . . ?
C10 C7 C8 C5 59.6(2) . . . . ?
C3 C7 C8 C5 -60.5(2) . . . . ?
C9 C5 C8 C7 -58.6(2) . . . . ?
C2 C5 C8 C7 60.4(2) . . . . ?
C10 C6 C9 C5 -59.8(2) . . . . ?
C4 C6 C9 C5 60.0(2) . . . . ?
C8 C5 C9 C6 59.0(2) . . . . ?
C2 C5 C9 C6 -59.8(2) . . . . ?
C8 C7 C10 C6 -60.0(2) . . . . ?
C3 C7 C10 C6 60.2(2) . . . . ?
C9 C6 C10 C7 59.8(2) . . . . ?
C4 C6 C10 C7 -60.1(2) . . . . ?
Si2 N2 C15 C16 -30.3(2) . . . . ?
Sn1 N2 C15 C16 167.97(13) . . . . ?
Si2 N2 C15 C18 90.9(2) . . . . ?
Sn1 N2 C15 C18 -70.9(2) . . . . ?
Si2 N2 C15 C17 -148.73(15) . . . . ?
Sn1 N2 C15 C17 49.5(2) . . . . ?
N2 C15 C16 C20 -179.31(17) . . . . ?
C18 C15 C16 C20 57.9(2) . . . . ?
C17 C15 C16 C20 -59.4(2) . . . . ?
N2 C15 C17 C21 179.90(17) . . . . ?
C16 C15 C17 C21 60.0(2) . . . . ?
C18 C15 C17 C21 -57.7(2) . . . . ?
N2 C15 C18 C19 -179.73(17) . . . . ?
C16 C15 C18 C19 -58.0(2) . . . . ?
C17 C15 C18 C19 58.9(2) . . . . ?
C15 C18 C19 C24 -60.8(2) . . . . ?
C15 C18 C19 C22 59.4(2) . . . . ?
C15 C16 C20 C22 -59.8(2) . . . . ?
C15 C16 C20 C23 60.0(2) . . . . ?
C15 C17 C21 C23 -60.7(2) . . . . ?
C15 C17 C21 C24 58.8(2) . . . . ?
C23 C20 C22 C19 -59.3(2) . . . . ?
C16 C20 C22 C19 60.4(2) . . . . ?
C24 C19 C22 C20 59.3(2) . . . . ?
C18 C19 C22 C20 -60.2(2) . . . . ?
C24 C21 C23 C20 -60.1(2) . . . . ?
C17 C21 C23 C20 59.7(2) . . . . ?
C22 C20 C23 C21 60.2(2) . . . . ?
C16 C20 C23 C21 -59.5(3) . . . . ?
C18 C19 C24 C21 60.3(2) . . . . ?
C22 C19 C24 C21 -59.3(2) . . . . ?
C23 C21 C24 C19 59.5(2) . . . . ?
C17 C21 C24 C19 -59.6(2) . . . . ?
C31 C26 C27 C28 0.5(4) . . . . ?
C25 C26 C27 C28 -178.4(3) . . . . ?
C26 C27 C28 C29 0.1(4) . . . . ?
C27 C28 C29 C30 -0.2(4) . . . . ?
C28 C29 C30 C31 -0.4(4) . . . . ?
C27 C26 C31 C30 -1.0(4) . . . . ?
C25 C26 C31 C30 177.9(3) . . . . ?
C29 C30 C31 C26 1.0(4) . . . . ?
